data_4030682
loop_
_publ_author_name
'Averbuch-Pouchot, M.-T.'

_publ_section_title
;
 Tert-butylammonium condensed vanadates. I. Hexakis(tert-butylammonium
 decavanadate octahydrate)
;
_journal_name_full 'European Journal of Solid State and Inorganic Chemistry'
_journal_page_first 557
_journal_page_last 565
_journal_volume 31
_journal_year 1994
_chemical_formula_sum 'C24 H88 N6 O36 V10'
_chemical_formula_weight 1546.394
_space_group_IT_number 14
_symmetry_cell_setting monoclinic
_symmetry_Int_Tables_number 14
_symmetry_space_group_name_Hall '-P 2ybc'
_symmetry_space_group_name_H-M 'P 1 21/c 1'
_cell_angle_alpha 90
_cell_angle_beta 114.08(3)
_cell_angle_gamma 90
_cell_formula_units_Z 2
_cell_length_a 11.684(1)
_cell_length_b 26.367(3)
_cell_length_c 10.535(1)
_cell_volume 2963.1(9)
_diffrn_ambient_temperature 294
_diffrn_radiation_probe x-ray
_diffrn_radiation_type AgK\a
_diffrn_radiation_wavelength 0.5608
_exptl_absorpt_coefficient_mu 0.866
_exptl_crystal_density_diffrn 1.733
_exptl_crystal_F_000 1584
_refine_ls_number_parameters 519
_refine_ls_number_reflns 7056
_refine_ls_R_factor_gt 0.038
_refine_ls_wR_factor_gt 0.042
_cod_data_source_file EJSSIC-1994-31-557-565.cif
_cod_data_source_block vanadate
_cod_original_sg_symbol_H-M 'P 21/c'
_cod_database_code 4030682

loop_
_symmetry_equiv_pos_site_id
_symmetry_equiv_pos_as_xyz
1 x,y,z
2 -x,1/2+y,1/2-z
3 -x,-y,-z
4 x,1/2-y,1/2+z

loop_
_atom_site_label
_atom_site_type_symbol
_atom_site_thermal_displace_type
_atom_site_fract_x
_atom_site_fract_y
_atom_site_fract_z
_atom_site_occupancy
_atom_site_U_iso_or_equiv
V1 V Uiso 0.57217(4) 0.05359(2) 0.00238(5) 1.000 0.0221(1)
V2 V Uiso 0.27597(4) 0.04428(2) 0.85168(5) 1.000 0.0269(1)
V3 V Uiso 0.43859(4) -0.00821(2) 0.72479(5) 1.000 0.0255(1)
V4 V Uiso 0.40549(4) 0.10390(2) 0.13009(5) 1.000 0.0284(1)
V5 V Uiso 0.72781(4) -0.00227(2) 0.87397(5) 1.000 0.0294(1)
O1 O Uiso 0.4293(2) 0.02195(7) 0.0564(2) 1.000 0.0224(4)
O2 O Uiso 0.4318(2) 0.44373(8) 0.3229(2) 1.000 0.0247(5)
O3 O Uiso 0.5425(2) 0.10991(8) 0.0616(2) 1.000 0.0280(5)
O4 O Uiso 0.3263(2) 0.52527(7) 0.3201(2) 1.000 0.0243(5)
O5 O Uiso 0.1816(2) 0.48365(8) 0.4364(2) 1.000 0.0303(5)
O6 O Uiso 0.2970(2) 0.39569(8) 0.4423(2) 1.000 0.0315(5)
O7 O Uiso 0.1730(2) 0.44240(10) 0.1982(2) 1.000 0.0407(6)
O8 O Uiso 0.3337(2) 0.49550(10) 0.0721(2) 1.000 0.0370(6)
O9 O Uiso 0.4172(2) -0.01282(9) 0.2847(2) 1.000 0.0318(5)
O10 O Uiso 0.2845(2) 0.06995(9) 0.1699(2) 1.000 0.0314(5)
O11 O Uiso 0.5346(2) 0.07599(8) 0.2891(2) 1.000 0.0290(5)
O12 O Uiso 0.3979(2) 0.16075(9) 0.1783(3) 1.000 0.0410(6)
O13 O Uiso 0.1637(2) -0.01760(10) 0.1705(3) 1.000 0.0441(6)
O14 O Uiso 0.6859(2) 0.06436(8) 0.9473(2) 1.000 0.0291(5)
N2 N Uiso 0.0274(3) 0.39980(10) 0.4636(4) 1.000 0.0564(10)
C5 C Uiso 0.0019(3) 0.34390(10) 0.4519(4) 1.000 0.0394(9)
C6 C Uiso 0.0548(4) 0.3218(2) 0.3554(5) 1.000 0.0671(13)
C7 C Uiso 0.0686(4) 0.1781(2) 0.0972(5) 1.000 0.0545(13)
C8 C Uiso 0.8597(3) 0.1613(2) 0.8973(4) 1.000 0.0489(10)
N3 N Uiso 0.7933(3) 0.11060(10) 0.3399(4) 1.000 0.0505(10)
C9 C Uiso 0.8155(3) 0.16660(10) 0.3589(4) 1.000 0.0433(9)
C10 C Uiso 0.9563(4) 0.1734(2) 0.4372(5) 1.000 0.0570(13)
C11 C Uiso 0.7665(5) 0.3092(2) 0.7163(5) 1.000 0.0646(13)
C12 C Uiso 0.7452(4) 0.3143(2) 0.9422(5) 1.000 0.0608(13)
N1 N Uiso 0.4025(3) 0.36990(10) 0.1240(3) 1.000 0.0391(8)
C1 C Uiso 0.4015(3) 0.31450(10) 0.1525(4) 1.000 0.0384(9)
C2 C Uiso 0.5224(5) 0.3021(2) 0.2747(7) 1.000 0.086(3)
C3 C Uiso 0.2946(4) 0.3035(2) 0.1916(6) 1.000 0.0773(13)
C4 C Uiso 0.3878(7) 0.2868(2) 0.0231(5) 1.000 0.103(3)
OW1 O Uiso 0.2049(2) 0.08110(10) 0.3850(3) 1.000 0.0486(8)
OW2 O Uiso 0.6033(3) 0.40470(10) 0.0694(2) 1.000 0.0503(8)
OW3 O Uiso 0.8993(4) 0.0736(2) 0.6264(4) 1.000 0.1089(13)
OW4 O Uiso 0.9482(2) 0.42860(10) 0.6924(3) 1.000 0.0543(9)

loop_
_atom_type_symbol
_atom_type_description
_atom_type_scat_dispersion_real
_atom_type_scat_dispersion_imag
_atom_type_scat_source
C C 0.0015 0.0009 ' International Tables Vol C Tables 4.2.6.8 and 6.1.1.4'
N N 0.0030 0.0019 ' International Tables Vol C Tables 4.2.6.8 and 6.1.1.4'
O O 0.0056 0.0036 ' International Tables Vol C Tables 4.2.6.8 and 6.1.1.4'
V V 0.2276 0.3376 ' International Tables Vol C Tables 4.2.6.8 and 6.1.1.4'

loop_
_geom_angle_atom_site_label_1
_geom_angle_atom_site_label_2
_geom_angle_atom_site_label_3
_geom_angle
_geom_angle_site_symmetry_1
_geom_angle_site_symmetry_3
_geom_angle_publ_flag
O1 V1 O3 86.85(10) . . yes
O1 V1 O14 166.41(10) . 1_554 yes
O1 V1 O4 80.07(10) . 2_645 yes
O1 V1 O1 78.10(9) . 3_655 yes
O1 V1 O2 80.32(9) . 4_554 yes
O3 V1 O14 106.74(12) . 1_554 yes
O3 V1 O4 96.91(10) . 2_645 yes
O1 V1 O3 164.94(11) 3_655 . yes
O2 V1 O3 96.22(10) 4_554 . yes
O4 V1 O14 98.14(11) 2_645 1_554 yes
O1 V1 O14 88.32(10) 3_655 1_554 yes
O2 V1 O14 97.54(11) 4_554 1_554 yes
O1 V1 O4 81.02(9) 3_655 2_645 yes
O2 V1 O4 155.69(10) 4_554 2_645 yes
O1 V1 O2 81.00(9) 3_655 4_554 yes
O1 V2 O2 76.54(9) 1_556 4_555 yes
O1 V2 O4 75.26(8) 1_556 4_555 yes
O1 V2 O5 80.20(10) 1_556 4_555 yes
O1 V2 O6 80.78(9) 1_556 4_555 yes
O1 V2 O7 174.81(11) 1_556 4_555 yes
O2 V2 O4 76.72(10) 4_555 4_555 yes
O2 V2 O5 155.25(10) 4_555 4_555 yes
O2 V2 O6 90.33(11) 4_555 4_555 yes
O2 V2 O7 99.64(11) 4_555 4_555 yes
O4 V2 O5 89.35(10) 4_555 4_555 yes
O4 V2 O6 154.79(10) 4_555 4_555 yes
O4 V2 O7 100.56(11) 4_555 4_555 yes
O5 V2 O6 94.22(11) 4_555 4_555 yes
O5 V2 O7 103.00(12) 4_555 4_555 yes
O6 V2 O7 102.91(12) 4_555 4_555 yes
O1 V3 O9 80.75(9) 3_656 3_656 yes
O1 V3 O11 81.63(9) 3_656 3_656 yes
O1 V3 O2 76.13(8) 3_656 4_555 yes
O1 V3 O4 76.27(9) 3_656 4_555 yes
O1 V3 O8 174.26(11) 3_656 4_555 yes
O9 V3 O11 95.79(11) 3_656 3_656 yes
O2 V3 O9 90.13(11) 4_555 3_656 yes
O4 V3 O9 155.44(9) 4_555 3_656 yes
O8 V3 O9 103.10(12) 4_555 3_656 yes
O2 V3 O11 155.75(9) 4_555 3_656 yes
O4 V3 O11 89.39(10) 4_555 3_656 yes
O8 V3 O11 102.04(12) 4_555 3_656 yes
O2 V3 O4 76.14(9) 4_555 4_555 yes
O2 V3 O8 99.45(12) 4_555 4_555 yes
O4 V3 O8 99.23(11) 4_555 4_555 yes
O1 V4 O3 74.65(9) . . yes
O1 V4 O10 80.52(10) . . yes
O1 V4 O11 77.01(9) . . yes
O1 V4 O12 175.91(12) . . yes
O1 V4 O6 77.04(9) . 4_554 yes
O3 V4 O10 155.18(10) . . yes
O3 V4 O11 83.36(10) . . yes
O3 V4 O12 101.28(12) . . yes
O3 V4 O6 85.12(10) . 4_554 yes
O10 V4 O11 91.03(10) . . yes
O10 V4 O12 103.54(13) . . yes
O6 V4 O10 89.53(10) 4_554 . yes
O11 V4 O12 102.23(13) . . yes
O6 V4 O11 153.58(10) 4_554 . yes
O6 V4 O12 103.31(13) 4_554 . yes
O5 V5 O14 83.48(9) 2_646 . yes
O1 V5 O14 74.29(9) 3_656 . yes
O9 V5 O14 83.49(10) 3_656 . yes
O10 V5 O14 156.82(11) 3_656 . yes
O13 V5 O14 99.67(12) 3_656 . yes
O1 V5 O5 78.03(10) 3_656 2_646 yes
O5 V5 O9 154.59(11) 2_646 3_656 yes
O5 V5 O10 91.60(10) 2_646 3_656 yes
O5 V5 O13 101.85(13) 2_646 3_656 yes
O1 V5 O9 77.49(9) 3_656 3_656 yes
O1 V5 O10 82.53(10) 3_656 3_656 yes
O1 V5 O13 173.95(11) 3_656 3_656 yes
O9 V5 O10 91.86(10) 3_656 3_656 yes
O9 V5 O13 101.79(13) 3_656 3_656 yes
O10 V5 O13 103.51(13) 3_656 3_656 yes
V1 O1 V4 86.55(8) . . yes
V1 O1 V2 92.61(8) . 1_554 yes
V1 O1 V1 101.91(10) . 3_655 yes
V1 O1 V3 93.01(10) . 3_656 yes
V1 O1 V5 169.91(10) . 3_656 yes
V2 O1 V4 85.45(8) 1_554 . yes
V1 O1 V4 171.52(13) 3_655 . yes
V3 O1 V4 86.15(7) 3_656 . yes
V4 O1 V5 83.37(8) . 3_656 yes
V1 O1 V2 93.36(8) 3_655 1_554 yes
V2 O1 V3 169.60(12) 1_554 3_656 yes
V2 O1 V5 86.43(9) 1_554 3_656 yes
V1 O1 V3 94.05(8) 3_655 3_656 yes
V1 O1 V5 88.18(8) 3_655 3_656 yes
V3 O1 V5 86.51(8) 3_656 3_656 yes
V2 O2 V3 100.06(10) 4_554 4_554 yes
V1 O2 V2 108.00(10) 4_555 4_554 yes
V1 O2 V3 106.05(11) 4_555 4_554 yes
V1 O3 V4 111.95(12) . . yes
V1 O4 V2 107.67(10) 2_655 4_554 yes
V1 O4 V3 107.85(12) 2_655 4_554 yes
V2 O4 V3 100.09(9) 4_554 4_554 yes
V2 O5 V5 114.07(13) 4_554 2_656 yes
V2 O6 V4 116.19(12) 4_554 4_555 yes
V3 O9 V5 114.07(12) 3_656 3_656 yes
V4 O10 V5 113.58(13) . 3_656 yes
V3 O11 V4 114.25(11) 3_656 . yes
V1 O14 V5 109.21(12) 1_556 . yes
N2 C5 C6 108.3(3) . . yes
N2 C5 C8 105.6(3) . 4_454 yes
N2 C5 C7 106.8(3) . 4_555 yes
C6 C5 C8 113.2(3) . 4_454 no
C6 C5 C7 110.4(3) . 4_555 no
C7 C5 C8 112.1(3) 4_555 4_454 no
N3 C9 C10 106.2(3) . . yes
N3 C9 C11 108.0(3) . 4_554 yes
N3 C9 C12 107.5(3) . 4_554 yes
C10 C9 C11 112.1(4) . 4_554 no
C10 C9 C12 111.7(4) . 4_554 no
C11 C9 C12 111.1(4) 4_554 4_554 no
N1 C1 C2 107.6(3) . . yes
N1 C1 C3 108.8(3) . . yes
N1 C1 C4 107.5(3) . . yes
C2 C1 C3 108.6(4) . . no
C2 C1 C4 112.7(4) . . no
C3 C1 C4 111.4(4) . . no

loop_
_geom_bond_atom_site_label_1
_geom_bond_atom_site_label_2
_geom_bond_distance
_geom_bond_site_symmetry_2
_geom_bond_publ_flag
V1 O1 2.141(2) . yes
V1 O3 1.700(2) . yes
V1 O14 1.677(2) 1_554 yes
V1 O4 1.911(2) 2_645 yes
V1 O1 2.0838(19) 3_655 yes
V1 O2 1.934(2) 4_554 yes
V2 O1 2.248(2) 1_556 yes
V2 O2 1.989(3) 4_555 yes
V2 O4 1.995(2) 4_555 yes
V2 O5 1.832(2) 4_555 yes
V2 O6 1.813(2) 4_555 yes
V2 O7 1.612(2) 4_555 yes
V3 O1 2.219(2) 3_656 yes
V3 O9 1.815(3) 3_656 yes
V3 O11 1.831(2) 3_656 yes
V3 O2 2.008(2) 4_555 yes
V3 O4 2.002(2) 4_555 yes
V3 O8 1.610(2) 4_555 yes
V4 O1 2.351(2) . yes
V4 O3 2.013(2) . yes
V4 O10 1.860(3) . yes
V4 O11 1.887(2) . yes
V4 O12 1.597(2) . yes
V4 O6 1.864(2) 4_554 yes
V5 O14 2.057(2) . yes
V5 O5 1.877(2) 2_646 yes
V5 O1 2.297(2) 3_656 yes
V5 O9 1.874(2) 3_656 yes
V5 O10 1.834(2) 3_656 yes
V5 O13 1.608(3) 3_656 yes
N2 C5 1.499(4) . yes
N3 C9 1.498(4) . yes
N1 C1 1.492(4) . yes
C5 C8 1.527(6) 4_454 no
C5 C7 1.521(6) 4_555 no
C5 C6 1.506(6) . no
C9 C11 1.513(6) 4_554 no
C9 C12 1.512(6) 4_554 no
C9 C10 1.520(6) . no
C1 C2 1.509(8) . no
C1 C3 1.495(7) . no
C1 C4 1.497(6) . no

loop_
_geom_torsion_atom_site_label_1
_geom_torsion_atom_site_label_2
_geom_torsion_atom_site_label_3
_geom_torsion_atom_site_label_4
_geom_torsion
_geom_torsion_site_symmetry_1
_geom_torsion_site_symmetry_3
_geom_torsion_site_symmetry_4
_geom_torsion_publ_flag
O3 V1 O1 V4 0.34(9) . . . no
O3 V1 O1 V2 85.62(9) . . 1_554 no
O3 V1 O1 V1 179.60(10) . . 3_655 no
O3 V1 O1 V3 -85.62(9) . . 3_656 no
O4 V1 O1 V4 97.92(8) 2_645 . . no
O4 V1 O1 V2 -176.80(9) 2_645 . 1_554 no
O4 V1 O1 V1 -82.82(10) 2_645 . 3_655 no
O4 V1 O1 V3 11.96(8) 2_645 . 3_656 no
O1 V1 O1 V4 -179.27(9) 3_655 . . no
O1 V1 O1 V2 -93.98(8) 3_655 . 1_554 no
O1 V1 O1 V1 0.00(9) 3_655 . 3_655 no
O1 V1 O1 V3 94.78(9) 3_655 . 3_656 no
O2 V1 O1 V4 -96.52(9) 4_554 . . no
O2 V1 O1 V2 -11.24(9) 4_554 . 1_554 no
O2 V1 O1 V1 82.74(10) 4_554 . 3_655 no
O2 V1 O1 V3 177.52(10) 4_554 . 3_656 no
O1 V1 O3 V4 -0.42(11) . . . no
O14 V1 O3 V4 179.30(11) 1_554 . . no
O4 V1 O3 V4 -80.02(12) 2_645 . . no
O2 V1 O3 V4 79.48(12) 4_554 . . no
O3 V1 O14 V5 179.89(10) . 1_554 1_554 no
O1 V1 O4 V2 93.26(11) . 2_645 3_656 no
O1 V1 O4 V3 -13.95(9) . 2_645 3_656 no
O3 V1 O4 V2 178.81(13) . 2_645 3_656 no
O3 V1 O4 V3 71.61(12) . 2_645 3_656 no
O1 V1 O1 V3 93.94(10) . 3_655 1_554 no
O1 V1 O1 V5 -179.69(9) . 3_655 1_554 no
O1 V1 O1 V1 -0.02(14) . 3_655 3_655 no
O1 V1 O1 V2 -93.38(9) . 3_655 3_656 no
O1 V1 O2 V2 13.38(10) . 4_554 1_554 no
O1 V1 O2 V3 -93.16(11) . 4_554 1_554 no
O3 V1 O2 V2 -72.34(12) . 4_554 1_554 no
O3 V1 O2 V3 -178.87(12) . 4_554 1_554 no
O1 V2 O2 V3 97.76(9) 1_556 4_555 . no
O4 V2 O2 V3 20.03(9) 4_555 4_555 . no
O5 V2 O2 V3 77.4(2) 4_555 4_555 . no
O6 V2 O2 V3 178.20(10) 4_555 4_555 . no
O7 V2 O2 V3 -78.65(12) 4_555 4_555 . no
O1 V2 O4 V3 -99.42(11) 1_556 4_555 . no
O2 V2 O4 V3 -20.09(9) 4_555 4_555 . no
O5 V2 O4 V3 -179.46(10) 4_555 4_555 . no
O6 V2 O4 V3 -80.9(2) 4_555 4_555 . no
O7 V2 O4 V3 77.44(12) 4_555 4_555 . no
O9 V3 O1 V5 -7.25(9) 3_656 3_656 . no
O11 V3 O1 V5 90.06(10) 3_656 3_656 . no
O2 V3 O1 V5 -99.69(9) 4_555 3_656 . no
O4 V3 O1 V5 -178.52(9) 4_555 3_656 . no
O1 V3 O9 V5 9.74(12) 3_656 3_656 . no
O11 V3 O9 V5 -70.78(13) 3_656 3_656 . no
O2 V3 O9 V5 85.66(13) 4_555 3_656 . no
O4 V3 O9 V5 30.5(3) 4_555 3_656 . no
O8 V3 O9 V5 -174.60(14) 4_555 3_656 . no
O1 V3 O2 V2 -99.00(10) 3_656 4_555 . no
O9 V3 O2 V2 -179.44(10) 3_656 4_555 . no
O11 V3 O2 V2 -74.9(3) 3_656 4_555 . no
O4 V3 O2 V2 -20.00(9) 4_555 4_555 . no
O8 V3 O2 V2 77.26(12) 4_555 4_555 . no
O1 V3 O4 V2 98.77(9) 3_656 4_555 . no
O9 V3 O4 V2 77.6(3) 3_656 4_555 . no
O11 V3 O4 V2 -179.69(10) 3_656 4_555 . no
O2 V3 O4 V2 19.95(9) 4_555 4_555 . no
O8 V3 O4 V2 -77.59(12) 4_555 4_555 . no
O3 V4 O1 V1 -0.30(8) . . . no
O3 V4 O1 V2 -93.19(9) . . 1_554 no
O3 V4 O1 V3 92.96(9) . . 3_656 no
O3 V4 O1 V5 179.89(9) . . 3_656 no
O10 V4 O1 V1 179.85(9) . . . no
O10 V4 O1 V2 86.96(9) . . 1_554 no
O10 V4 O1 V3 -86.89(9) . . 3_656 no
O10 V4 O1 V5 0.04(8) . . 3_656 no
O11 V4 O1 V1 -86.86(10) . . . no
O11 V4 O1 V2 -179.76(11) . . 1_554 no
O11 V4 O1 V3 6.39(9) . . 3_656 no
O11 V4 O1 V5 93.32(9) . . 3_656 no
O6 V4 O1 V1 88.14(10) 4_554 . . no
O6 V4 O1 V2 -4.76(9) 4_554 . 1_554 no
O6 V4 O1 V3 -178.61(11) 4_554 . 3_656 no
O6 V4 O1 V5 -91.68(10) 4_554 . 3_656 no
O1 V4 O3 V1 0.40(10) . . . no
O10 V4 O3 V1 0.8(3) . . . no
O11 V4 O3 V1 78.71(12) . . . no
O12 V4 O3 V1 179.90(14) . . . no
O6 V4 O3 V1 -77.48(12) 4_554 . . no
O1 V4 O10 V5 -0.06(10) . . 3_656 no
O3 V4 O10 V5 -0.4(3) . . 3_656 no
O11 V4 O10 V5 -76.70(12) . . 3_656 no
O12 V4 O10 V5 -179.54(14) . . 3_656 no
O6 V4 O10 V5 76.88(12) 4_554 . 3_656 no
O1 V4 O11 V3 -8.49(12) . . 3_656 no
O3 V4 O11 V3 -84.21(13) . . 3_656 no
O10 V4 O11 V3 71.54(14) . . 3_656 no
O12 V4 O11 V3 175.64(14) . . 3_656 no
O6 V4 O11 V3 -19.5(3) 4_554 . 3_656 no
O1 V4 O6 V2 6.56(13) . 4_554 1_554 no
O3 V4 O6 V2 81.91(14) . 4_554 1_554 no
O10 V4 O6 V2 -73.82(15) . 4_554 1_554 no
O11 V4 O6 V2 17.6(3) . 4_554 1_554 no
O12 V4 O6 V2 -177.63(15) . 4_554 1_554 no
O5 V5 O14 V1 -78.81(12) 2_646 . 1_556 no
O1 V5 O14 V1 0.54(10) 3_656 . 1_556 no
O9 V5 O14 V1 79.33(12) 3_656 . 1_556 no
O10 V5 O14 V1 -0.1(3) 3_656 . 1_556 no
O13 V5 O14 V1 -179.77(14) 3_656 . 1_556 no
O14 V5 O1 V3 93.76(8) . 3_656 . no
O14 V5 O1 V1 -0.41(8) . 3_656 1_556 no
O14 V5 O1 V4 -179.72(9) . 3_656 3_656 no
O5 V5 O1 V3 -179.74(9) 2_646 3_656 . no
O9 V5 O1 V3 7.10(9) 3_656 3_656 . no
O10 V5 O1 V3 -86.49(9) 3_656 3_656 . no
O14 V5 O9 V3 -84.81(13) . 3_656 . no
O5 V5 O9 V3 -25.3(3) 2_646 3_656 . no
O1 V5 O9 V3 -9.51(11) 3_656 3_656 . no
O10 V5 O9 V3 72.42(14) 3_656 3_656 . no
O13 V5 O9 V3 176.63(14) 3_656 3_656 . no
O14 V5 O10 V4 0.6(3) . 3_656 3_656 no
